data_4104148
loop_
_publ_author_name
'L. Jonas L. H\"aller'
'Michael J. Page'
'Stuart A. Macgregor'
'Mary F. Mahon'
'Michael K. Whittlesey'

_publ_section_title
;
 Activation of an Alkyl C-H Bond Geminal to an Agostic Interaction: An
 Unusual Mode of Base-Induced C-H Activation
;
_journal_name_full 'Journal of the American Chemical Society'
_journal_page_first 4604
_journal_page_last 4605
_journal_paper_doi 10.1021/ja900953d
_journal_volume 131
_journal_year 2009
_chemical_formula_sum 'C52 H58 N2 O2 P2 Ru'
_chemical_formula_weight 906.01
_chemical_name_systematic
;
 ?
;
_space_group_IT_number 2
_symmetry_cell_setting triclinic
_symmetry_space_group_name_Hall '-P 1'
_symmetry_space_group_name_H-M 'P -1'
_atom_sites_solution_hydrogens geom
_atom_sites_solution_primary direct
_atom_sites_solution_secondary difmap
_audit_creation_method SHELXL-97
_cell_angle_alpha 104.068(1)
_cell_angle_beta 97.078(1)
_cell_angle_gamma 110.121(1)
_cell_formula_units_Z 2
_cell_length_a 10.9510(1)
_cell_length_b 12.5770(2)
_cell_length_c 18.7400(4)
_cell_measurement_reflns_used 37991
_cell_measurement_temperature 150(2)
_cell_measurement_theta_max 27.485
_cell_measurement_theta_min 2.910
_cell_volume 2289.44(7)
_computing_cell_refinement 'HKL Scalepack (Otwinowski & Minor 1997)'
_computing_data_collection 'Collect (Bruker AXS BV, 1997-2004)'
_computing_data_reduction 'Denzo & Scalepack (Otwinowski & Minor, 1997)'
_computing_molecular_graphics 'ORTEX (P.McArdle, 1995)'
_computing_publication_material 'SHELXL-97/2 (Sheldrick,1997)'
_computing_structure_refinement 'SHELXL-97 (Sheldrick, 1997)'
_computing_structure_solution 'SHELXS-97 (Sheldrick, 1990)'
_diffrn_ambient_temperature 150(2)
_diffrn_measured_fraction_theta_full 0.996
_diffrn_measured_fraction_theta_max 0.996
_diffrn_measurement_device_type '95mm CCD camera on \k-goniostat'
_diffrn_measurement_method CCD
_diffrn_radiation_monochromator graphite
_diffrn_radiation_source 'fine-focus sealed tube'
_diffrn_radiation_type MoK\a
_diffrn_radiation_wavelength 0.71073
_diffrn_reflns_av_R_equivalents 0.0636
_diffrn_reflns_av_sigmaI/netI 0.0592
_diffrn_reflns_limit_h_max 14
_diffrn_reflns_limit_h_min -14
_diffrn_reflns_limit_k_max 16
_diffrn_reflns_limit_k_min -16
_diffrn_reflns_limit_l_max 24
_diffrn_reflns_limit_l_min -24
_diffrn_reflns_number 35842
_diffrn_reflns_theta_full 27.48
_diffrn_reflns_theta_max 27.48
_diffrn_reflns_theta_min 3.76
_exptl_absorpt_coefficient_mu 0.454
_exptl_absorpt_correction_T_max 0.96
_exptl_absorpt_correction_T_min 0.88
_exptl_absorpt_correction_type multi-scan
_exptl_absorpt_process_details
;
multi-scan from symmetry-related measurements 
 Sortav (Blessing 1995)
;
_exptl_crystal_colour Colourless
_exptl_crystal_density_diffrn 1.314
_exptl_crystal_density_method 'not measured'
_exptl_crystal_description Block
_exptl_crystal_F_000 948
_exptl_crystal_size_max 0.20
_exptl_crystal_size_mid 0.15
_exptl_crystal_size_min 0.07
_refine_diff_density_max 1.021
_refine_diff_density_min -0.768
_refine_diff_density_rms 0.079
_refine_ls_extinction_coef 0.0039(6)
_refine_ls_extinction_expression Fc^*^=kFc[1+0.001xFc^2^\l^3^/sin(2\q)]^-1/4^
_refine_ls_extinction_method SHELXL
_refine_ls_goodness_of_fit_ref 1.027
_refine_ls_hydrogen_treatment mixed
_refine_ls_matrix_type full
_refine_ls_number_parameters 542
_refine_ls_number_reflns 10458
_refine_ls_number_restraints 1
_refine_ls_restrained_S_all 1.027
_refine_ls_R_factor_all 0.0605
_refine_ls_R_factor_gt 0.0418
_refine_ls_shift/su_max 0.000
_refine_ls_shift/su_mean 0.000
_refine_ls_structure_factor_coef Fsqd
_refine_ls_weighting_details 'calc w=1/[\s^2^(Fo^2^)+(0.0462P)^2^+1.6124P] where P=(Fo^2^+2Fc^2^)/3'
_refine_ls_weighting_scheme calc
_refine_ls_wR_factor_gt 0.0976
_refine_ls_wR_factor_ref 0.1062
_reflns_number_gt 8346
_reflns_number_total 10458
_reflns_threshold_expression >2sigma(I)
_cod_data_source_file ja900953d_si_001_2.cif
_cod_data_source_block h08mkw7
_cod_original_cell_volume 2289.44(6)
_cod_database_code 4104148

loop_
_symmetry_equiv_pos_as_xyz
'x, y, z'
'-x, -y, -z'

loop_
_atom_site_label
_atom_site_type_symbol
_atom_site_fract_x
_atom_site_fract_y
_atom_site_fract_z
_atom_site_U_iso_or_equiv
_atom_site_adp_type
_atom_site_occupancy
_atom_site_symmetry_multiplicity
_atom_site_calc_flag
_atom_site_refinement_flags
Ru1 Ru 0.235989(18) -0.196880(17) -0.227210(11) 0.02125(8) Uani 1 1 d D
P1 P 0.34198(6) -0.04291(5) -0.27347(4) 0.02132(14) Uani 1 1 d .
P2 P 0.12143(6) -0.37227(5) -0.20159(4) 0.02254(14) Uani 1 1 d .
O1 O 0.4983(2) -0.2280(2) -0.20263(15) 0.0503(6) Uani 1 1 d .
O2 O 0.5397(7) -0.4017(4) -0.5781(3) 0.163(2) Uani 1 1 d .
N1 N -0.0478(2) -0.1823(2) -0.28094(13) 0.0298(5) Uani 1 1 d .
N2 N 0.0546(2) -0.0875(2) -0.16513(13) 0.0349(5) Uani 1 1 d .
C1 C 0.3963(3) -0.2186(2) -0.21309(16) 0.0304(6) Uani 1 1 d .
C2 C 0.0665(2) -0.1565(2) -0.22955(14) 0.0253(5) Uani 1 1 d .
C3 C -0.1290(3) -0.1296(3) -0.24783(18) 0.0421(7) Uani 1 1 d .
C4 C -0.0656(3) -0.0725(3) -0.17520(19) 0.0486(8) Uani 1 1 d .
C5 C -0.0791(3) -0.2615(2) -0.35902(15) 0.0321(6) Uani 1 1 d .
H5 H 0.0004 -0.2819 -0.3650 0.038 Uiso 1 1 calc R
C6 C -0.0990(3) -0.2016(3) -0.41817(17) 0.0396(7) Uani 1 1 d .
H6A H -0.1860 -0.1950 -0.4216 0.059 Uiso 1 1 calc R
H6B H -0.0957 -0.2490 -0.4673 0.059 Uiso 1 1 calc R
H6C H -0.0281 -0.1219 -0.4038 0.059 Uiso 1 1 calc R
C7 C -0.1973(3) -0.3786(3) -0.3743(2) 0.0489(8) Uani 1 1 d .
H7A H -0.1821 -0.4166 -0.3362 0.073 Uiso 1 1 calc R
H7B H -0.2071 -0.4312 -0.4246 0.073 Uiso 1 1 calc R
H7C H -0.2789 -0.3632 -0.3721 0.073 Uiso 1 1 calc R
C8 C -0.2591(4) -0.1347(4) -0.2880(2) 0.0645(11) Uani 1 1 d .
H8A H -0.3013 -0.0992 -0.2511 0.097 Uiso 1 1 calc R
H8B H -0.3182 -0.2178 -0.3144 0.097 Uiso 1 1 calc R
H8C H -0.2428 -0.0904 -0.3246 0.097 Uiso 1 1 calc R
C9 C -0.1126(4) -0.0092(4) -0.1119(2) 0.0775(14) Uani 1 1 d .
H9A H -0.0683 0.0770 -0.1015 0.116 Uiso 1 1 calc R
H9B H -0.0906 -0.0303 -0.0664 0.116 Uiso 1 1 calc R
H9C H -0.2095 -0.0331 -0.1267 0.116 Uiso 1 1 calc R
C11 C 0.2264(4) 0.0934(3) -0.0731(2) 0.0665(11) Uani 1 1 d .
H11A H 0.2852 0.1162 -0.1068 0.100 Uiso 1 1 calc R
H11B H 0.2790 0.1241 -0.0209 0.100 Uiso 1 1 calc R
H11C H 0.1579 0.1267 -0.0768 0.100 Uiso 1 1 calc R
C12 C 0.1606(3) -0.0396(3) -0.09534(17) 0.0419(7) Uani 1 1 d .
H12 H 0.1186 -0.0615 -0.0538 0.050 Uiso 1 1 calc R
C13 C 0.2616(3) -0.0977(2) -0.10666(15) 0.0317(6) Uani 1 1 d .
H13A H 0.2519 -0.1532 -0.0763 0.038 Uiso 1 1 calc R
H13B H 0.3530 -0.0353 -0.0879 0.038 Uiso 1 1 calc R
C14 C 0.4325(2) -0.0807(2) -0.34687(14) 0.0252(5) Uani 1 1 d .
C15 C 0.5361(3) 0.0057(2) -0.36161(18) 0.0382(7) Uani 1 1 d .
H15 H 0.5671 0.0859 -0.3305 0.046 Uiso 1 1 calc R
C16 C 0.5956(3) -0.0221(3) -0.42055(19) 0.0443(8) Uani 1 1 d .
H16 H 0.6659 0.0391 -0.4297 0.053 Uiso 1 1 calc R
C17 C 0.5541(3) -0.1370(3) -0.46571(17) 0.0364(7) Uani 1 1 d .
H17 H 0.5945 -0.1560 -0.5064 0.044 Uiso 1 1 calc R
C18 C 0.4530(3) -0.2246(3) -0.45143(17) 0.0425(7) Uani 1 1 d .
H18 H 0.4239 -0.3048 -0.4822 0.051 Uiso 1 1 calc R
C19 C 0.3931(3) -0.1967(2) -0.39221(16) 0.0351(6) Uani 1 1 d .
H19 H 0.3240 -0.2584 -0.3828 0.042 Uiso 1 1 calc R
C20 C 0.4748(2) 0.0947(2) -0.20824(14) 0.0247(5) Uani 1 1 d .
C21 C 0.4969(3) 0.2080(2) -0.21461(16) 0.0300(6) Uani 1 1 d .
H21 H 0.4382 0.2169 -0.2524 0.036 Uiso 1 1 calc R
C22 C 0.6031(3) 0.3076(2) -0.16652(16) 0.0338(6) Uani 1 1 d .
H22 H 0.6173 0.3839 -0.1718 0.041 Uiso 1 1 calc R
C23 C 0.6883(3) 0.2957(2) -0.11085(17) 0.0375(7) Uani 1 1 d .
H23 H 0.7612 0.3638 -0.0780 0.045 Uiso 1 1 calc R
C24 C 0.6675(3) 0.1844(3) -0.10300(17) 0.0372(7) Uani 1 1 d .
H24 H 0.7259 0.1763 -0.0647 0.045 Uiso 1 1 calc R
C25 C 0.5613(3) 0.0846(2) -0.15118(15) 0.0298(6) Uani 1 1 d .
H25 H 0.5471 0.0087 -0.1453 0.036 Uiso 1 1 calc R
C26 C 0.2402(2) 0.0203(2) -0.32217(15) 0.0255(5) Uani 1 1 d .
C27 C 0.2358(3) 0.0201(2) -0.39679(16) 0.0320(6) Uani 1 1 d .
H27 H 0.2848 -0.0161 -0.4254 0.038 Uiso 1 1 calc R
C28 C 0.1609(3) 0.0721(3) -0.43000(18) 0.0401(7) Uani 1 1 d .
H28 H 0.1592 0.0712 -0.4810 0.048 Uiso 1 1 calc R
C29 C 0.0889(3) 0.1251(3) -0.38948(19) 0.0422(8) Uani 1 1 d .
H29 H 0.0383 0.1612 -0.4122 0.051 Uiso 1 1 calc R
C30 C 0.0910(3) 0.1252(2) -0.31566(18) 0.0381(7) Uani 1 1 d .
H30 H 0.0409 0.1608 -0.2877 0.046 Uiso 1 1 calc R
C31 C 0.1662(3) 0.0736(2) -0.28188(16) 0.0316(6) Uani 1 1 d .
H31 H 0.1672 0.0745 -0.2310 0.038 Uiso 1 1 calc R
C32 C 0.0099(2) -0.3673(2) -0.13545(15) 0.0258(5) Uani 1 1 d .
C33 C -0.1055(3) -0.3484(3) -0.15693(17) 0.0346(6) Uani 1 1 d .
H33 H -0.1258 -0.3393 -0.2053 0.042 Uiso 1 1 calc R
C34 C -0.1912(3) -0.3426(3) -0.10863(18) 0.0386(7) Uani 1 1 d .
H34 H -0.2698 -0.3303 -0.1242 0.046 Uiso 1 1 calc R
C35 C -0.1621(3) -0.3548(2) -0.03808(17) 0.0373(7) Uani 1 1 d .
H35 H -0.2210 -0.3514 -0.0052 0.045 Uiso 1 1 calc R
C36 C -0.0472(3) -0.3720(3) -0.01528(17) 0.0376(7) Uani 1 1 d .
H36 H -0.0263 -0.3791 0.0336 0.045 Uiso 1 1 calc R
C37 C 0.0376(3) -0.3788(2) -0.06411(15) 0.0309(6) Uani 1 1 d .
H37 H 0.1159 -0.3915 -0.0483 0.037 Uiso 1 1 calc R
C38 C 0.0087(3) -0.5028(2) -0.28173(15) 0.0283(6) Uani 1 1 d .
C39 C 0.0352(3) -0.5149(2) -0.35277(16) 0.0345(6) Uani 1 1 d .
H39 H 0.1097 -0.4551 -0.3600 0.041 Uiso 1 1 calc R
C40 C -0.0457(3) -0.6135(3) -0.41396(18) 0.0452(8) Uani 1 1 d .
H40 H -0.0258 -0.6210 -0.4624 0.054 Uiso 1 1 calc R
C41 C -0.1539(3) -0.6996(3) -0.4043(2) 0.0522(9) Uani 1 1 d .
H41 H -0.2101 -0.7662 -0.4462 0.063 Uiso 1 1 calc R
C42 C -0.1809(3) -0.6896(3) -0.3341(2) 0.0558(9) Uani 1 1 d .
H42 H -0.2554 -0.7499 -0.3274 0.067 Uiso 1 1 calc R
C43 C -0.1001(3) -0.5915(3) -0.27230(19) 0.0425(7) Uani 1 1 d .
H43 H -0.1195 -0.5854 -0.2238 0.051 Uiso 1 1 calc R
C44 C 0.2291(3) -0.4353(2) -0.15826(15) 0.0266(5) Uani 1 1 d .
C45 C 0.3404(3) -0.3592(2) -0.10061(16) 0.0320(6) Uani 1 1 d .
H45 H 0.3577 -0.2767 -0.0836 0.038 Uiso 1 1 calc R
C46 C 0.4264(3) -0.4019(3) -0.06771(17) 0.0366(7) Uani 1 1 d .
H46 H 0.5012 -0.3489 -0.0280 0.044 Uiso 1 1 calc R
C47 C 0.4038(3) -0.5215(3) -0.09236(17) 0.0410(7) Uani 1 1 d .
H47 H 0.4635 -0.5506 -0.0704 0.049 Uiso 1 1 calc R
C48 C 0.2941(3) -0.5977(3) -0.14900(18) 0.0443(8) Uani 1 1 d .
H48 H 0.2778 -0.6799 -0.1660 0.053 Uiso 1 1 calc R
C49 C 0.2069(3) -0.5558(2) -0.18164(17) 0.0374(7) Uani 1 1 d .
H49 H 0.1311 -0.6099 -0.2204 0.045 Uiso 1 1 calc R
C50 C 0.4988(6) -0.3843(5) -0.6459(4) 0.0978(18) Uani 1 1 d .
H50A H 0.5550 -0.3042 -0.6469 0.117 Uiso 1 1 calc R
H50B H 0.4045 -0.3925 -0.6534 0.117 Uiso 1 1 calc R
C51 C 0.5144(6) -0.4780(7) -0.7051(3) 0.116(2) Uani 1 1 d .
H51A H 0.4294 -0.5481 -0.7276 0.140 Uiso 1 1 calc R
H51B H 0.5495 -0.4476 -0.7456 0.140 Uiso 1 1 calc R
C52 C 0.6134(7) -0.5056(7) -0.6595(3) 0.131(3) Uani 1 1 d .
H52A H 0.5868 -0.5929 -0.6735 0.157 Uiso 1 1 calc R
H52B H 0.7020 -0.4706 -0.6707 0.157 Uiso 1 1 calc R
C53 C 0.6215(9) -0.4636(6) -0.5878(4) 0.148(3) Uani 1 1 d .
H53A H 0.7149 -0.4101 -0.5618 0.178 Uiso 1 1 calc R
H53B H 0.5939 -0.5296 -0.5656 0.178 Uiso 1 1 calc R
H1 H 0.186(3) -0.269(3) -0.3140(11) 0.060(10) Uiso 1 1 d D

loop_
_atom_site_aniso_label
_atom_site_aniso_U_11
_atom_site_aniso_U_22
_atom_site_aniso_U_33
_atom_site_aniso_U_23
_atom_site_aniso_U_13
_atom_site_aniso_U_12
Ru1 0.01824(11) 0.02080(11) 0.02604(12) 0.00901(8) 0.00525(8) 0.00783(8)
P1 0.0185(3) 0.0196(3) 0.0254(3) 0.0085(2) 0.0024(2) 0.0066(3)
P2 0.0203(3) 0.0219(3) 0.0258(3) 0.0095(3) 0.0055(3) 0.0071(3)
O1 0.0287(11) 0.0575(14) 0.0859(18) 0.0421(13) 0.0215(11) 0.0253(11)
O2 0.303(7) 0.103(3) 0.114(4) 0.025(3) 0.112(4) 0.097(4)
N1 0.0237(11) 0.0416(13) 0.0318(12) 0.0186(10) 0.0091(9) 0.0156(10)
N2 0.0379(13) 0.0507(14) 0.0280(12) 0.0126(11) 0.0105(10) 0.0299(12)
C1 0.0286(14) 0.0273(13) 0.0392(16) 0.0178(12) 0.0101(12) 0.0095(11)
C2 0.0225(12) 0.0308(13) 0.0263(13) 0.0135(11) 0.0068(10) 0.0112(11)
C3 0.0368(16) 0.069(2) 0.0404(18) 0.0262(16) 0.0156(14) 0.0360(16)
C4 0.0481(19) 0.072(2) 0.0427(19) 0.0177(17) 0.0163(15) 0.0412(18)
C5 0.0253(13) 0.0383(15) 0.0322(15) 0.0135(12) 0.0028(11) 0.0114(12)
C6 0.0350(16) 0.0456(17) 0.0317(16) 0.0159(13) 0.0025(12) 0.0070(14)
C7 0.0395(17) 0.0445(18) 0.051(2) 0.0214(16) -0.0030(15) 0.0024(15)
C8 0.046(2) 0.111(3) 0.062(2) 0.037(2) 0.0164(18) 0.053(2)
C9 0.078(3) 0.125(4) 0.056(2) 0.017(2) 0.026(2) 0.073(3)
C11 0.078(3) 0.057(2) 0.056(2) -0.0035(18) -0.008(2) 0.039(2)
C12 0.0517(19) 0.0508(18) 0.0282(15) 0.0046(13) 0.0060(13) 0.0321(16)
C13 0.0317(14) 0.0343(14) 0.0262(14) 0.0053(11) 0.0024(11) 0.0135(12)
C14 0.0227(12) 0.0274(13) 0.0286(14) 0.0122(11) 0.0039(10) 0.0115(11)
C15 0.0373(16) 0.0264(14) 0.0513(19) 0.0133(13) 0.0215(14) 0.0081(12)
C16 0.0400(17) 0.0395(17) 0.058(2) 0.0227(15) 0.0277(15) 0.0099(14)
C17 0.0349(15) 0.0466(17) 0.0341(16) 0.0158(13) 0.0158(12) 0.0184(14)
C18 0.0445(18) 0.0375(16) 0.0376(17) 0.0040(13) 0.0161(14) 0.0095(14)
C19 0.0328(15) 0.0300(14) 0.0346(16) 0.0073(12) 0.0134(12) 0.0028(12)
C20 0.0202(12) 0.0229(12) 0.0281(14) 0.0074(10) 0.0041(10) 0.0058(10)
C21 0.0282(14) 0.0253(13) 0.0332(15) 0.0107(11) 0.0016(11) 0.0073(11)
C22 0.0343(15) 0.0222(13) 0.0392(16) 0.0071(11) 0.0034(12) 0.0075(12)
C23 0.0331(15) 0.0294(14) 0.0353(16) 0.0007(12) -0.0006(12) 0.0038(12)
C24 0.0311(15) 0.0382(16) 0.0349(16) 0.0081(13) -0.0051(12) 0.0111(13)
C25 0.0288(14) 0.0264(13) 0.0317(15) 0.0097(11) 0.0011(11) 0.0092(11)
C26 0.0214(12) 0.0204(12) 0.0317(14) 0.0101(10) -0.0005(10) 0.0053(10)
C27 0.0238(13) 0.0388(15) 0.0357(16) 0.0189(12) 0.0060(11) 0.0101(12)
C28 0.0313(15) 0.0528(18) 0.0429(18) 0.0325(15) 0.0060(13) 0.0128(14)
C29 0.0316(15) 0.0384(16) 0.060(2) 0.0268(15) -0.0017(14) 0.0142(13)
C30 0.0370(16) 0.0295(14) 0.0493(19) 0.0095(13) 0.0023(14) 0.0189(13)
C31 0.0326(14) 0.0275(13) 0.0320(15) 0.0059(11) 0.0004(12) 0.0129(12)
C32 0.0245(13) 0.0229(12) 0.0313(14) 0.0112(11) 0.0105(11) 0.0073(10)
C33 0.0296(14) 0.0429(16) 0.0363(16) 0.0181(13) 0.0113(12) 0.0146(13)
C34 0.0300(15) 0.0417(16) 0.0501(19) 0.0177(14) 0.0159(13) 0.0160(13)
C35 0.0401(16) 0.0315(15) 0.0422(17) 0.0113(13) 0.0228(14) 0.0116(13)
C36 0.0454(17) 0.0387(16) 0.0300(15) 0.0116(13) 0.0128(13) 0.0159(14)
C37 0.0332(14) 0.0308(14) 0.0311(15) 0.0124(11) 0.0088(12) 0.0126(12)
C38 0.0262(13) 0.0227(12) 0.0322(15) 0.0068(11) 0.0026(11) 0.0075(11)
C39 0.0374(16) 0.0271(14) 0.0355(16) 0.0067(12) 0.0071(12) 0.0105(12)
C40 0.055(2) 0.0370(16) 0.0348(17) 0.0023(13) 0.0024(14) 0.0161(15)
C41 0.050(2) 0.0333(17) 0.049(2) -0.0036(14) -0.0064(16) 0.0036(15)
C42 0.0417(19) 0.0312(16) 0.071(3) 0.0078(16) 0.0104(17) -0.0077(14)
C43 0.0362(16) 0.0331(15) 0.0467(19) 0.0079(14) 0.0110(14) 0.0020(13)
C44 0.0284(13) 0.0282(13) 0.0291(14) 0.0135(11) 0.0101(11) 0.0135(11)
C45 0.0326(14) 0.0309(14) 0.0339(15) 0.0129(12) 0.0059(12) 0.0126(12)
C46 0.0360(16) 0.0440(17) 0.0353(16) 0.0174(13) 0.0057(12) 0.0191(14)
C47 0.0533(19) 0.0516(18) 0.0362(17) 0.0204(14) 0.0121(14) 0.0364(16)
C48 0.067(2) 0.0356(16) 0.0379(17) 0.0126(13) 0.0088(15) 0.0296(16)
C49 0.0487(18) 0.0292(14) 0.0347(16) 0.0092(12) 0.0049(13) 0.0177(13)
C50 0.101(4) 0.099(4) 0.150(6) 0.079(4) 0.063(4) 0.066(3)
C51 0.125(5) 0.201(7) 0.057(3) 0.063(4) 0.036(3) 0.082(5)
C52 0.168(6) 0.199(7) 0.075(4) 0.020(4) 0.018(4) 0.148(6)
C53 0.223(8) 0.123(5) 0.072(4) -0.012(4) -0.038(5) 0.088(6)

loop_
_atom_type_symbol
_atom_type_description
_atom_type_scat_dispersion_real
_atom_type_scat_dispersion_imag
_atom_type_scat_source
C C 0.0033 0.0016 'International Tables Vol C Tables 4.2.6.8 and 6.1.1.4'
H H 0.0000 0.0000 'International Tables Vol C Tables 4.2.6.8 and 6.1.1.4'
N N 0.0061 0.0033 'International Tables Vol C Tables 4.2.6.8 and 6.1.1.4'
O O 0.0106 0.0060 'International Tables Vol C Tables 4.2.6.8 and 6.1.1.4'
P P 0.1023 0.0942 'International Tables Vol C Tables 4.2.6.8 and 6.1.1.4'
Ru Ru -1.2594 0.8363 'International Tables Vol C Tables 4.2.6.8 and 6.1.1.4'

loop_
_geom_angle_atom_site_label_1
_geom_angle_atom_site_label_2
_geom_angle_atom_site_label_3
_geom_angle
C1 Ru1 C2 172.75(11)
C1 Ru1 C13 95.60(11)
C2 Ru1 C13 77.40(10)
C1 Ru1 P1 87.53(8)
C2 Ru1 P1 91.93(7)
C13 Ru1 P1 101.11(8)
C1 Ru1 P2 91.94(8)
C2 Ru1 P2 89.79(7)
C13 Ru1 P2 88.56(8)
P1 Ru1 P2 170.32(2)
C1 Ru1 H1 96.3(12)
C2 Ru1 H1 90.8(12)
C13 Ru1 H1 167.7(12)
P1 Ru1 H1 82.3(12)
P2 Ru1 H1 88.2(12)
C20 P1 C26 100.39(11)
C20 P1 C14 100.05(11)
C26 P1 C14 100.02(12)
C20 P1 Ru1 119.26(9)
C26 P1 Ru1 118.92(8)
C14 P1 Ru1 114.78(8)
C44 P2 C32 101.39(12)
C44 P2 C38 101.30(12)
C32 P2 C38 100.77(12)
C44 P2 Ru1 114.71(9)
C32 P2 Ru1 117.83(8)
C38 P2 Ru1 118.08(9)
C53 O2 C50 109.2(5)
C2 N1 C3 110.8(2)
C2 N1 C5 122.3(2)
C3 N1 C5 126.8(2)
C2 N2 C4 111.4(2)
C2 N2 C12 120.9(2)
C4 N2 C12 127.7(2)
O1 C1 Ru1 177.6(3)
N2 C2 N1 104.2(2)
N2 C2 Ru1 118.39(17)
N1 C2 Ru1 137.45(19)
C4 C3 N1 106.5(2)
C4 C3 C8 127.9(3)
N1 C3 C8 125.6(3)
C3 C4 N2 107.1(3)
C3 C4 C9 129.2(3)
N2 C4 C9 123.6(3)
N1 C5 C6 112.9(2)
N1 C5 C7 112.9(2)
C6 C5 C7 110.6(2)
N1 C5 H5 106.7
C6 C5 H5 106.7
C7 C5 H5 106.7
C5 C6 H6A 109.5
C5 C6 H6B 109.5
H6A C6 H6B 109.5
C5 C6 H6C 109.5
H6A C6 H6C 109.5
H6B C6 H6C 109.5
C5 C7 H7A 109.5
C5 C7 H7B 109.5
H7A C7 H7B 109.5
C5 C7 H7C 109.5
H7A C7 H7C 109.5
H7B C7 H7C 109.5
C3 C8 H8A 109.5
C3 C8 H8B 109.5
H8A C8 H8B 109.5
C3 C8 H8C 109.5
H8A C8 H8C 109.5
H8B C8 H8C 109.5
C4 C9 H9A 109.5
C4 C9 H9B 109.5
H9A C9 H9B 109.5
C4 C9 H9C 109.5
H9A C9 H9C 109.5
H9B C9 H9C 109.5
C12 C11 H11A 109.5
C12 C11 H11B 109.5
H11A C11 H11B 109.5
C12 C11 H11C 109.5
H11A C11 H11C 109.5
H11B C11 H11C 109.5
N2 C12 C11 111.3(3)
N2 C12 C13 109.2(2)
C11 C12 C13 111.6(3)
N2 C12 H12 108.2
C11 C12 H12 108.2
C13 C12 H12 108.2
C12 C13 Ru1 112.75(18)
C12 C13 H13A 109.0
Ru1 C13 H13A 109.0
C12 C13 H13B 109.0
Ru1 C13 H13B 109.0
H13A C13 H13B 107.8
C19 C14 C15 117.3(2)
C19 C14 P1 120.6(2)
C15 C14 P1 122.0(2)
C16 C15 C14 121.5(3)
C16 C15 H15 119.2
C14 C15 H15 119.2
C17 C16 C15 120.4(3)
C17 C16 H16 119.8
C15 C16 H16 119.8
C16 C17 C18 119.1(3)
C16 C17 H17 120.4
C18 C17 H17 120.4
C17 C18 C19 120.5(3)
C17 C18 H18 119.8
C19 C18 H18 119.8
C14 C19 C18 121.1(3)
C14 C19 H19 119.4
C18 C19 H19 119.4
C25 C20 C21 118.3(2)
C25 C20 P1 118.16(19)
C21 C20 P1 123.54(19)
C22 C21 C20 121.0(2)
C22 C21 H21 119.5
C20 C21 H21 119.5
C23 C22 C21 120.0(3)
C23 C22 H22 120.0
C21 C22 H22 120.0
C22 C23 C24 120.0(2)
C22 C23 H23 120.0
C24 C23 H23 120.0
C23 C24 C25 120.0(3)
C23 C24 H24 120.0
C25 C24 H24 120.0
C24 C25 C20 120.8(2)
C24 C25 H25 119.6
C20 C25 H25 119.6
C27 C26 C31 118.1(2)
C27 C26 P1 123.3(2)
C31 C26 P1 118.7(2)
C28 C27 C26 120.9(3)
C28 C27 H27 119.5
C26 C27 H27 119.5
C29 C28 C27 120.5(3)
C29 C28 H28 119.8
C27 C28 H28 119.8
C28 C29 C30 119.4(3)
C28 C29 H29 120.3
C30 C29 H29 120.3
C29 C30 C31 120.5(3)
C29 C30 H30 119.8
C31 C30 H30 119.8
C30 C31 C26 120.6(3)
C30 C31 H31 119.7
C26 C31 H31 119.7
C37 C32 C33 118.1(2)
C37 C32 P2 122.8(2)
C33 C32 P2 119.1(2)
C34 C33 C32 121.0(3)
C34 C33 H33 119.5
C32 C33 H33 119.5
C35 C34 C33 120.0(3)
C35 C34 H34 120.0
C33 C34 H34 120.0
C34 C35 C36 120.0(3)
C34 C35 H35 120.0
C36 C35 H35 120.0
C35 C36 C37 119.8(3)
C35 C36 H36 120.1
C37 C36 H36 120.1
C32 C37 C36 121.1(3)
C32 C37 H37 119.4
C36 C37 H37 119.4
C39 C38 C43 118.6(3)
C39 C38 P2 119.4(2)
C43 C38 P2 121.9(2)
C38 C39 C40 120.9(3)
C38 C39 H39 119.6
C40 C39 H39 119.6
C41 C40 C39 120.0(3)
C41 C40 H40 120.0
C39 C40 H40 120.0
C42 C41 C40 119.8(3)
C42 C41 H41 120.1
C40 C41 H41 120.1
C41 C42 C43 120.6(3)
C41 C42 H42 119.7
C43 C42 H42 119.7
C38 C43 C42 120.0(3)
C38 C43 H43 120.0
C42 C43 H43 120.0
C45 C44 C49 117.8(2)
C45 C44 P2 118.87(19)
C49 C44 P2 123.3(2)
C46 C45 C44 121.0(3)
C46 C45 H45 119.5
C44 C45 H45 119.5
C47 C46 C45 120.4(3)
C47 C46 H46 119.8
C45 C46 H46 119.8
C48 C47 C46 119.3(3)
C48 C47 H47 120.4
C46 C47 H47 120.4
C47 C48 C49 120.7(3)
C47 C48 H48 119.6
C49 C48 H48 119.6
C48 C49 C44 120.8(3)
C48 C49 H49 119.6
C44 C49 H49 119.6
O2 C50 C51 105.3(4)
O2 C50 H50A 110.7
C51 C50 H50A 110.7
O2 C50 H50B 110.7
C51 C50 H50B 110.7
H50A C50 H50B 108.8
C52 C51 C50 100.1(5)
C52 C51 H51A 111.7
C50 C51 H51A 111.7
C52 C51 H51B 111.7
C50 C51 H51B 111.7
H51A C51 H51B 109.5
C53 C52 C51 111.0(5)
C53 C52 H52A 109.4
C51 C52 H52A 109.4
C53 C52 H52B 109.4
C51 C52 H52B 109.4
H52A C52 H52B 108.0
C52 C53 O2 109.0(5)
C52 C53 H53A 109.9
O2 C53 H53A 109.9
C52 C53 H53B 109.9
O2 C53 H53B 109.9
H53A C53 H53B 108.3

loop_
_geom_bond_atom_site_label_1
_geom_bond_atom_site_label_2
_geom_bond_distance
Ru1 C1 1.865(3)
Ru1 C2 2.085(2)
Ru1 C13 2.230(3)
Ru1 P1 2.3166(7)
Ru1 P2 2.3302(7)
Ru1 H1 1.577(18)
P1 C20 1.846(2)
P1 C26 1.849(2)
P1 C14 1.855(3)
P2 C44 1.844(3)
P2 C32 1.849(3)
P2 C38 1.850(3)
O1 C1 1.162(3)
O2 C53 1.376(8)
O2 C50 1.388(7)
N1 C2 1.368(3)
N1 C3 1.398(4)
N1 C5 1.478(4)
N2 C2 1.354(3)
N2 C4 1.389(4)
N2 C12 1.477(4)
C3 C4 1.341(4)
C3 C8 1.500(4)
C4 C9 1.510(5)
C5 C6 1.518(4)
C5 C7 1.522(4)
C5 H5 1.0000
C6 H6A 0.9800
C6 H6B 0.9800
C6 H6C 0.9800
C7 H7A 0.9800
C7 H7B 0.9800
C7 H7C 0.9800
C8 H8A 0.9800
C8 H8B 0.9800
C8 H8C 0.9800
C9 H9A 0.9800
C9 H9B 0.9800
C9 H9C 0.9800
C11 C12 1.499(5)
C11 H11A 0.9800
C11 H11B 0.9800
C11 H11C 0.9800
C12 C13 1.531(4)
C12 H12 1.0000
C13 H13A 0.9900
C13 H13B 0.9900
C14 C19 1.382(4)
C14 C15 1.386(4)
C15 C16 1.383(4)
C15 H15 0.9500
C16 C17 1.368(4)
C16 H16 0.9500
C17 C18 1.374(4)
C17 H17 0.9500
C18 C19 1.391(4)
C18 H18 0.9500
C19 H19 0.9500
C20 C25 1.398(4)
C20 C21 1.398(3)
C21 C22 1.387(4)
C21 H21 0.9500
C22 C23 1.384(4)
C22 H22 0.9500
C23 C24 1.387(4)
C23 H23 0.9500
C24 C25 1.389(4)
C24 H24 0.9500
C25 H25 0.9500
C26 C27 1.392(4)
C26 C31 1.398(4)
C27 C28 1.389(4)
C27 H27 0.9500
C28 C29 1.380(5)
C28 H28 0.9500
C29 C30 1.380(5)
C29 H29 0.9500
C30 C31 1.393(4)
C30 H30 0.9500
C31 H31 0.9500
C32 C37 1.387(4)
C32 C33 1.394(4)
C33 C34 1.389(4)
C33 H33 0.9500
C34 C35 1.379(4)
C34 H34 0.9500
C35 C36 1.383(4)
C35 H35 0.9500
C36 C37 1.391(4)
C36 H36 0.9500
C37 H37 0.9500
C38 C39 1.381(4)
C38 C43 1.389(4)
C39 C40 1.393(4)
C39 H39 0.9500
C40 C41 1.370(5)
C40 H40 0.9500
C41 C42 1.368(5)
C41 H41 0.9500
C42 C43 1.396(4)
C42 H42 0.9500
C43 H43 0.9500
C44 C45 1.393(4)
C44 C49 1.395(4)
C45 C46 1.386(4)
C45 H45 0.9500
C46 C47 1.383(4)
C46 H46 0.9500
C47 C48 1.374(4)
C47 H47 0.9500
C48 C49 1.386(4)
C48 H48 0.9500
C49 H49 0.9500
C50 C51 1.484(8)
C50 H50A 0.9900
C50 H50B 0.9900
C51 C52 1.483(7)
C51 H51A 0.9900
C51 H51B 0.9900
C52 C53 1.299(8)
C52 H52A 0.9900
C52 H52B 0.9900
C53 H53A 0.9900
C53 H53B 0.9900

loop_
_geom_torsion_atom_site_label_1
_geom_torsion_atom_site_label_2
_geom_torsion_atom_site_label_3
_geom_torsion_atom_site_label_4
_geom_torsion
C1 Ru1 P1 C20 -68.87(13)
C2 Ru1 P1 C20 103.89(11)
C13 Ru1 P1 C20 26.35(11)
P2 Ru1 P1 C20 -155.95(15)
C1 Ru1 P1 C26 168.05(13)
C2 Ru1 P1 C26 -19.19(12)
C13 Ru1 P1 C26 -96.73(12)
P2 Ru1 P1 C26 80.98(17)
C1 Ru1 P1 C14 49.74(12)
C2 Ru1 P1 C14 -137.50(11)
C13 Ru1 P1 C14 144.97(11)
P2 Ru1 P1 C14 -37.33(17)
C1 Ru1 P2 C44 13.81(13)
C2 Ru1 P2 C44 -159.14(12)
C13 Ru1 P2 C44 -81.74(11)
P1 Ru1 P2 C44 100.51(16)
C1 Ru1 P2 C32 133.07(13)
C2 Ru1 P2 C32 -39.89(12)
C13 Ru1 P2 C32 37.51(12)
P1 Ru1 P2 C32 -140.24(15)
C1 Ru1 P2 C38 -105.52(13)
C2 Ru1 P2 C38 81.52(12)
C13 Ru1 P2 C38 158.92(12)
P1 Ru1 P2 C38 -18.82(18)
C2 Ru1 C1 O1 -27(7)
C13 Ru1 C1 O1 -42(6)
P1 Ru1 C1 O1 59(6)
P2 Ru1 C1 O1 -131(6)
C4 N2 C2 N1 1.4(3)
C12 N2 C2 N1 -179.4(3)
C4 N2 C2 Ru1 -177.7(2)
C12 N2 C2 Ru1 1.4(4)
C3 N1 C2 N2 -0.2(3)
C5 N1 C2 N2 -177.0(2)
C3 N1 C2 Ru1 178.6(2)
C5 N1 C2 Ru1 1.8(4)
C1 Ru1 C2 N2 -10.6(10)
C13 Ru1 C2 N2 4.7(2)
P1 Ru1 C2 N2 -96.2(2)
P2 Ru1 C2 N2 93.3(2)
C1 Ru1 C2 N1 170.7(7)
C13 Ru1 C2 N1 -174.0(3)
P1 Ru1 C2 N1 85.1(3)
P2 Ru1 C2 N1 -85.4(3)
C2 N1 C3 C4 -1.0(4)
C5 N1 C3 C4 175.6(3)
C2 N1 C3 C8 177.3(3)
C5 N1 C3 C8 -6.1(5)
N1 C3 C4 N2 1.8(4)
C8 C3 C4 N2 -176.5(3)
N1 C3 C4 C9 -174.4(4)
C8 C3 C4 C9 7.3(7)
C2 N2 C4 C3 -2.0(4)
C12 N2 C4 C3 178.8(3)
C2 N2 C4 C9 174.4(4)
C12 N2 C4 C9 -4.7(6)
C2 N1 C5 C6 -122.0(3)
C3 N1 C5 C6 61.8(4)
C2 N1 C5 C7 111.7(3)
C3 N1 C5 C7 -64.6(4)
C2 N2 C12 C11 114.1(3)
C4 N2 C12 C11 -66.9(4)
C2 N2 C12 C13 -9.6(4)
C4 N2 C12 C13 169.4(3)
N2 C12 C13 Ru1 12.6(3)
C11 C12 C13 Ru1 -111.0(3)
C1 Ru1 C13 C12 168.5(2)
C2 Ru1 C13 C12 -9.6(2)
P1 Ru1 C13 C12 79.9(2)
P2 Ru1 C13 C12 -99.7(2)
C20 P1 C14 C19 155.6(2)
C26 P1 C14 C19 -101.8(2)
Ru1 P1 C14 C19 26.7(2)
C20 P1 C14 C15 -28.2(2)
C26 P1 C14 C15 74.3(2)
Ru1 P1 C14 C15 -157.2(2)
C19 C14 C15 C16 1.7(4)
P1 C14 C15 C16 -174.5(2)
C14 C15 C16 C17 -0.7(5)
C15 C16 C17 C18 -0.4(5)
C16 C17 C18 C19 0.5(5)
C15 C14 C19 C18 -1.7(4)
P1 C14 C19 C18 174.6(2)
C17 C18 C19 C14 0.6(5)
C26 P1 C20 C25 169.0(2)
C14 P1 C20 C25 -88.7(2)
Ru1 P1 C20 C25 37.2(2)
C26 P1 C20 C21 -13.5(3)
C14 P1 C20 C21 88.7(2)
Ru1 P1 C20 C21 -145.3(2)
C25 C20 C21 C22 1.2(4)
P1 C20 C21 C22 -176.3(2)
C20 C21 C22 C23 -0.6(4)
C21 C22 C23 C24 -0.1(5)
C22 C23 C24 C25 0.2(5)
C23 C24 C25 C20 0.4(4)
C21 C20 C25 C24 -1.1(4)
P1 C20 C25 C24 176.5(2)
C20 P1 C26 C27 108.0(2)
C14 P1 C26 C27 5.7(2)
Ru1 P1 C26 C27 -120.0(2)
C20 P1 C26 C31 -70.5(2)
C14 P1 C26 C31 -172.8(2)
Ru1 P1 C26 C31 61.5(2)
C31 C26 C27 C28 0.5(4)
P1 C26 C27 C28 -178.0(2)
C26 C27 C28 C29 -0.1(4)
C27 C28 C29 C30 -0.5(4)
C28 C29 C30 C31 0.7(4)
C29 C30 C31 C26 -0.3(4)
C27 C26 C31 C30 -0.3(4)
P1 C26 C31 C30 178.2(2)
C44 P2 C32 C37 15.3(2)
C38 P2 C32 C37 119.3(2)
Ru1 P2 C32 C37 -110.8(2)
C44 P2 C32 C33 -166.4(2)
C38 P2 C32 C33 -62.4(2)
Ru1 P2 C32 C33 67.6(2)
C37 C32 C33 C34 -0.8(4)
P2 C32 C33 C34 -179.2(2)
C32 C33 C34 C35 0.5(4)
C33 C34 C35 C36 0.4(4)
C34 C35 C36 C37 -1.0(4)
C33 C32 C37 C36 0.2(4)
P2 C32 C37 C36 178.6(2)
C35 C36 C37 C32 0.7(4)
C44 P2 C38 C39 -97.8(2)
C32 P2 C38 C39 158.2(2)
Ru1 P2 C38 C39 28.4(2)
C44 P2 C38 C43 80.2(3)
C32 P2 C38 C43 -23.9(3)
Ru1 P2 C38 C43 -153.7(2)
C43 C38 C39 C40 0.4(4)
P2 C38 C39 C40 178.4(2)
C38 C39 C40 C41 0.6(5)
C39 C40 C41 C42 -1.2(5)
C40 C41 C42 C43 0.8(6)
C39 C38 C43 C42 -0.7(5)
P2 C38 C43 C42 -178.7(3)
C41 C42 C43 C38 0.2(5)
C32 P2 C44 C45 -84.7(2)
C38 P2 C44 C45 171.7(2)
Ru1 P2 C44 C45 43.4(2)
C32 P2 C44 C49 97.0(3)
C38 P2 C44 C49 -6.6(3)
Ru1 P2 C44 C49 -134.9(2)
C49 C44 C45 C46 0.1(4)
P2 C44 C45 C46 -178.2(2)
C44 C45 C46 C47 0.8(5)
C45 C46 C47 C48 -1.0(5)
C46 C47 C48 C49 0.3(5)
C47 C48 C49 C44 0.6(5)
C45 C44 C49 C48 -0.8(4)
P2 C44 C49 C48 177.5(2)
C53 O2 C50 C51 22.1(8)
O2 C50 C51 C52 -21.9(7)
C50 C51 C52 C53 15.7(9)
C51 C52 C53 O2 -3.1(10)
C50 O2 C53 C52 -12.3(10)
